data_7117557
loop_
_publ_author_name
'Iglesias, Manuel'
'Iturmendi, Amaia'
'Sanz Miguel, Pablo J.'
'Polo, Victor'
'P\'erez-Torrente, Jes\'us J'
'Oro, Luis A.'

_publ_section_title
;
 Tuning PCP-Ir complexes: the impact of an N-heterocyclic olefin.
;
_journal_issue 62
_journal_name_full 'Chemical communications (Cambridge, England)'
_journal_page_first 12431
_journal_page_last 12434
_journal_paper_doi 10.1039/c5cc04287a
_journal_volume 51
_journal_year 2015
_chemical_formula_moiety 'C33 H34 Ir N2 O P2, F6 P, 3(C H2 Cl2)'
_chemical_formula_sum 'C36 H40 Cl6 F6 Ir N2 O P3'
_chemical_formula_weight 1128.51
_chemical_name_systematic
;
 ?
;
_space_group_IT_number 14
_symmetry_cell_setting monoclinic
_symmetry_space_group_name_Hall '-P 2ybc'
_symmetry_space_group_name_H-M 'P 1 21/c 1'
_atom_sites_solution_hydrogens geom
_atom_sites_solution_primary direct
_atom_sites_solution_secondary difmap
_audit_creation_date 2014-04-07T18:13:22-00:00
_audit_creation_method 'WinGX routine CIF_UPDATE'
_audit_update_record
;
2015-05-25 deposited with the CCDC.
2015-06-24 downloaded from the CCDC.
;
_cell_angle_alpha 90
_cell_angle_beta 104.0000(10)
_cell_angle_gamma 90
_cell_formula_units_Z 4
_cell_length_a 11.5979(6)
_cell_length_b 18.5435(10)
_cell_length_c 20.1876(11)
_cell_measurement_reflns_used 9880
_cell_measurement_temperature 100(2)
_cell_measurement_theta_max 28.12
_cell_measurement_theta_min 2.16
_cell_volume 4212.7(4)
_computing_cell_refinement 'Bruker SAINT'
_computing_data_collection 'Bruker APEX2'
_computing_data_reduction 'Bruker SAINT'
_computing_molecular_graphics 'Bruker SHELXTL'
_computing_publication_material 'Bruker SHELXTL'
_computing_structure_refinement 'SHELXL-97 (Sheldrick, 2008)'
_computing_structure_solution 'SHELXS-97 (Sheldrick, 2008)'
_diffrn_ambient_temperature 100(2)
_diffrn_measured_fraction_theta_full 0.999
_diffrn_measured_fraction_theta_max 0.941
_diffrn_measurement_device_type 'Bruker APEX-II CCD'
_diffrn_measurement_method '\f and \w scans'
_diffrn_radiation_monochromator graphite
_diffrn_radiation_type MoK\a
_diffrn_radiation_wavelength 0.71073
_diffrn_reflns_av_R_equivalents 0.0822
_diffrn_reflns_av_unetI/netI 0.0772
_diffrn_reflns_limit_h_max 15
_diffrn_reflns_limit_h_min -15
_diffrn_reflns_limit_k_max 24
_diffrn_reflns_limit_k_min -24
_diffrn_reflns_limit_l_max 27
_diffrn_reflns_limit_l_min -27
_diffrn_reflns_number 50129
_diffrn_reflns_theta_full 25
_diffrn_reflns_theta_max 28.57
_diffrn_reflns_theta_min 1.81
_exptl_absorpt_coefficient_mu 3.724
_exptl_absorpt_correction_T_max 0.689
_exptl_absorpt_correction_T_min 0.548
_exptl_absorpt_correction_type multi-scan
_exptl_absorpt_process_details sadabs
_exptl_crystal_colour yellow
_exptl_crystal_density_diffrn 1.779
_exptl_crystal_density_method 'not measured'
_exptl_crystal_description plates
_exptl_crystal_F_000 2224
_exptl_crystal_size_max 0.25
_exptl_crystal_size_mid 0.2
_exptl_crystal_size_min 0.1
_refine_diff_density_max 1.954
_refine_diff_density_min -1.749
_refine_diff_density_rms 0.182
_refine_ls_extinction_method none
_refine_ls_goodness_of_fit_ref 1.057
_refine_ls_hydrogen_treatment mixed
_refine_ls_matrix_type full
_refine_ls_number_parameters 504
_refine_ls_number_reflns 10123
_refine_ls_number_restraints 54
_refine_ls_restrained_S_all 1.071
_refine_ls_R_factor_all 0.1067
_refine_ls_R_factor_gt 0.0653
_refine_ls_shift/su_max 0
_refine_ls_shift/su_mean 0
_refine_ls_structure_factor_coef Fsqd
_refine_ls_weighting_details 'calc w=1/[\s^2^(Fo^2^)+(0.0653P)^2^+31.4602P] where P=(Fo^2^+2Fc^2^)/3'
_refine_ls_weighting_scheme calc
_refine_ls_wR_factor_gt 0.1421
_refine_ls_wR_factor_ref 0.1575
_reflns_number_gt 6985
_reflns_number_total 10123
_reflns_threshold_expression >2sigma(I)
_cod_data_source_file c5cc04287a2.cif
_cod_data_source_block 1
_cod_original_sg_symbol_H-M P21/c
_cod_database_code 7117557

loop_
_symmetry_equiv_pos_as_xyz
'x, y, z'
'-x, y+1/2, -z+1/2'
'-x, -y, -z'
'x, -y-1/2, z-1/2'

loop_
_atom_site_label
_atom_site_type_symbol
_atom_site_fract_x
_atom_site_fract_y
_atom_site_fract_z
_atom_site_U_iso_or_equiv
_atom_site_adp_type
_atom_site_occupancy
_atom_site_symmetry_multiplicity
_atom_site_calc_flag
_atom_site_refinement_flags
Ir1 Ir 0.47909(3) 0.486008(18) 0.316206(15) 0.02459(11) Uani 1 1 d .
H1 H 0.456(9) 0.557(6) 0.365(5) 0.06(3) Uiso 1 1 d .
H2 H 0.457(8) 0.541(5) 0.257(5) 0.04(3) Uiso 1 1 d .
P1 P 0.27436(17) 0.48554(13) 0.28131(10) 0.0253(4) Uani 1 1 d .
P2 P 0.67650(17) 0.51306(13) 0.32549(10) 0.0247(4) Uani 1 1 d .
N1 N 0.3733(6) 0.4601(4) 0.1326(3) 0.0345(17) Uani 1 1 d .
C2 C 0.4727(8) 0.4362(5) 0.1773(4) 0.0304(19) Uani 1 1 d .
N3 N 0.5662(6) 0.4621(4) 0.1561(4) 0.0334(17) Uani 1 1 d .
C4 C 0.5254(9) 0.5049(6) 0.0986(4) 0.043(2) Uani 1 1 d .
H4 H 0.573 0.5304 0.0742 0.052 Uiso 1 1 calc R
C5 C 0.4061(8) 0.5034(5) 0.0839(4) 0.040(2) Uani 1 1 d .
H5 H 0.3538 0.5275 0.0471 0.048 Uiso 1 1 calc R
C11 C 0.2532(7) 0.4529(6) 0.1410(4) 0.037(2) Uani 1 1 d .
H111 H 0.2431 0.4034 0.157 0.044 Uiso 1 1 calc R
H112 H 0.1973 0.4587 0.0957 0.044 Uiso 1 1 calc R
C12 C 0.2189(7) 0.5065(5) 0.1907(4) 0.0294(19) Uani 1 1 d .
H121 H 0.1311 0.5094 0.1805 0.035 Uiso 1 1 calc R
H122 H 0.2486 0.5548 0.1821 0.035 Uiso 1 1 calc R
C21 C 0.4791(8) 0.3982(5) 0.2405(4) 0.035(2) Uani 1 1 d .
H211 H 0.5527 0.3691 0.2536 0.042 Uiso 1 1 calc R
H212 H 0.4096 0.366 0.2367 0.042 Uiso 1 1 calc R
C31 C 0.6893(8) 0.4581(5) 0.1957(4) 0.034(2) Uani 1 1 d .
H311 H 0.7429 0.4573 0.1643 0.041 Uiso 1 1 calc R
H312 H 0.7013 0.4128 0.2225 0.041 Uiso 1 1 calc R
C32 C 0.7207(8) 0.5228(5) 0.2443(4) 0.0302(19) Uani 1 1 d .
H321 H 0.682 0.5664 0.2206 0.036 Uiso 1 1 calc R
H322 H 0.8077 0.5305 0.2545 0.036 Uiso 1 1 calc R
C41 C 0.2016(7) 0.5502(4) 0.3257(4) 0.0239(16) Uani 1 1 d .
C42 C 0.2358(8) 0.5502(5) 0.3969(4) 0.035(2) Uani 1 1 d .
H42 H 0.2968 0.5184 0.4198 0.042 Uiso 1 1 calc R
C43 C 0.1820(8) 0.5958(5) 0.4343(5) 0.037(2) Uani 1 1 d .
H43 H 0.205 0.5948 0.4827 0.045 Uiso 1 1 calc R
C44 C 0.0944(8) 0.6432(5) 0.4011(5) 0.038(2) Uani 1 1 d .
H44 H 0.0569 0.6745 0.4267 0.045 Uiso 1 1 calc R
C45 C 0.0620(8) 0.6446(5) 0.3312(4) 0.035(2) Uani 1 1 d .
H45 H 0.003 0.6777 0.3085 0.042 Uiso 1 1 calc R
C46 C 0.1143(7) 0.5981(5) 0.2929(4) 0.0278(18) Uani 1 1 d .
H46 H 0.0904 0.5991 0.2444 0.033 Uiso 1 1 calc R
C51 C 0.1955(7) 0.4023(5) 0.2894(4) 0.0298(19) Uani 1 1 d .
C52 C 0.2544(8) 0.3410(5) 0.3191(4) 0.034(2) Uani 1 1 d .
H52 H 0.3385 0.3414 0.335 0.041 Uiso 1 1 calc R
C53 C 0.1910(10) 0.2785(5) 0.3260(5) 0.046(3) Uani 1 1 d .
H53 H 0.2318 0.2368 0.3467 0.056 Uiso 1 1 calc R
C54 C 0.0677(10) 0.2775(5) 0.3023(5) 0.044(3) Uani 1 1 d .
H54 H 0.0244 0.2349 0.3064 0.053 Uiso 1 1 calc R
C55 C 0.0085(9) 0.3387(6) 0.2726(5) 0.042(2) Uani 1 1 d .
H55 H -0.0755 0.3378 0.2566 0.051 Uiso 1 1 calc R
C56 C 0.0701(8) 0.4008(5) 0.2661(5) 0.036(2) Uani 1 1 d .
H56 H 0.0284 0.4426 0.2461 0.044 Uiso 1 1 calc R
C61 C 0.7188(7) 0.5991(5) 0.3681(4) 0.0291(19) Uani 1 1 d .
C62 C 0.7060(8) 0.6086(5) 0.4340(5) 0.040(2) Uani 1 1 d .
H62 H 0.6782 0.5698 0.4566 0.048 Uiso 1 1 calc R
C63 C 0.7329(9) 0.6737(6) 0.4673(5) 0.050(3) Uani 1 1 d .
H63 H 0.7251 0.6789 0.5129 0.06 Uiso 1 1 calc R
C64 C 0.7709(9) 0.7309(6) 0.4351(7) 0.056(3) Uani 1 1 d .
H64 H 0.7899 0.7755 0.4583 0.068 Uiso 1 1 calc R
C65 C 0.7817(9) 0.7237(6) 0.3685(7) 0.055(3) Uani 1 1 d .
H65 H 0.806 0.7635 0.3455 0.065 Uiso 1 1 calc R
C66 C 0.7569(8) 0.6584(5) 0.3360(5) 0.040(2) Uani 1 1 d .
H66 H 0.7658 0.6533 0.2907 0.048 Uiso 1 1 calc R
C71 C 0.7876(7) 0.4497(5) 0.3710(4) 0.0256(17) Uani 1 1 d .
C72 C 0.9040(8) 0.4720(5) 0.4001(4) 0.033(2) Uani 1 1 d .
H72 H 0.9251 0.5214 0.3987 0.039 Uiso 1 1 calc R
C73 C 0.9882(7) 0.4221(5) 0.4309(4) 0.035(2) Uani 1 1 d .
H73 H 1.0667 0.4378 0.4515 0.042 Uiso 1 1 calc R
C74 C 0.9611(8) 0.3505(6) 0.4324(5) 0.039(2) Uani 1 1 d .
H74 H 1.0203 0.3168 0.4535 0.047 Uiso 1 1 calc R
C75 C 0.8456(8) 0.3273(5) 0.4025(5) 0.038(2) Uani 1 1 d .
H75 H 0.8262 0.2775 0.4023 0.045 Uiso 1 1 calc R
C76 C 0.7601(7) 0.3770(5) 0.3734(4) 0.0302(19) Uani 1 1 d .
H76 H 0.681 0.3613 0.3546 0.036 Uiso 1 1 calc R
C81 C 0.4998(8) 0.4311(6) 0.3989(5) 0.041(2) Uani 1 1 d .
O82 O 0.5132(6) 0.4052(5) 0.4521(4) 0.059(2) Uani 1 1 d .
P10 P 0.1231(2) 0.07408(15) 0.41456(12) 0.0375(6) Uani 1 1 d .
F11 F 0.2119(5) 0.0068(3) 0.4405(3) 0.0497(15) Uani 1 1 d .
F12 F 0.0325(7) 0.1374(4) 0.3885(3) 0.071(2) Uani 1 1 d .
F13 F 0.0840(5) 0.0361(4) 0.3414(3) 0.0585(18) Uani 1 1 d .
F14 F 0.0178(5) 0.0315(3) 0.4365(3) 0.0534(16) Uani 1 1 d .
F15 F 0.1619(7) 0.1076(4) 0.4889(3) 0.073(2) Uani 1 1 d .
F16 F 0.2289(6) 0.1126(4) 0.3915(4) 0.0667(19) Uani 1 1 d .
Cl91 Cl 0.6863(4) 0.2400(3) 0.2171(6) 0.244(5) Uani 1 1 d U
C92 C 0.5478(16) 0.2100(9) 0.2077(10) 0.125(8) Uani 1 1 d U
H921 H 0.5379 0.1619 0.1858 0.15 Uiso 1 1 calc R
H922 H 0.4899 0.2437 0.1795 0.15 Uiso 1 1 calc R
Cl93 Cl 0.5275(8) 0.2052(3) 0.2957(3) 0.184(3) Uani 1 1 d U
Cl94 Cl 0.9394(5) 0.3420(3) 0.1072(2) 0.1083(15) Uani 1 1 d U
C95 C 0.9070(17) 0.3561(10) 0.0227(8) 0.111(7) Uani 1 1 d U
H951 H 0.9265 0.4069 0.0147 0.133 Uiso 1 1 calc R
H952 H 0.9596 0.3251 0.0029 0.133 Uiso 1 1 calc R
Cl96 Cl 0.7688(7) 0.3410(4) -0.0192(5) 0.247(6) Uani 1 1 d U
Cl97 Cl 0.5140(14) 0.3156(9) 0.0554(12) 0.475(13) Uani 1 1 d U
C98 C 0.564(4) 0.263(2) 0.0096(17) 0.35(3) Uani 1 1 d U
H981 H 0.5523 0.2143 0.0256 0.415 Uiso 1 1 calc R
H982 H 0.6514 0.2715 0.0212 0.415 Uiso 1 1 calc R
Cl99 Cl 0.5208(11) 0.2603(7) -0.0789(9) 0.351(9) Uani 1 1 d U

loop_
_atom_site_aniso_label
_atom_site_aniso_U_11
_atom_site_aniso_U_22
_atom_site_aniso_U_33
_atom_site_aniso_U_23
_atom_site_aniso_U_13
_atom_site_aniso_U_12
Ir1 0.02029(15) 0.03031(17) 0.02035(15) 0.00055(14) -0.00059(10) 0.00003(14)
P1 0.0214(9) 0.0287(10) 0.0231(10) 0.0008(9) -0.0003(8) -0.0001(9)
P2 0.0219(9) 0.0300(10) 0.0205(9) 0.0014(9) 0.0017(7) 0.0011(9)
N1 0.034(4) 0.047(5) 0.018(3) -0.008(3) -0.002(3) 0.002(3)
C2 0.029(4) 0.042(5) 0.018(4) -0.010(3) 0.003(3) 0.004(4)
N3 0.029(4) 0.047(5) 0.023(4) -0.005(3) 0.005(3) 0.005(3)
C4 0.043(5) 0.062(7) 0.021(4) 0.000(4) 0.001(4) 0.010(5)
C5 0.039(5) 0.058(7) 0.018(4) 0.003(4) -0.001(4) 0.012(4)
C11 0.028(5) 0.050(6) 0.028(5) -0.007(4) -0.001(4) 0.001(4)
C12 0.023(4) 0.038(5) 0.022(4) 0.000(3) -0.003(3) 0.002(3)
C21 0.030(5) 0.038(5) 0.032(5) -0.002(4) 0.001(4) 0.002(4)
C31 0.030(5) 0.049(5) 0.021(4) -0.002(4) 0.002(3) 0.006(4)
C32 0.030(4) 0.040(5) 0.022(4) 0.004(4) 0.009(3) 0.000(4)
C41 0.022(4) 0.028(5) 0.023(4) 0.001(3) 0.007(3) -0.006(3)
C42 0.034(5) 0.041(5) 0.028(4) 0.008(4) 0.005(4) 0.012(4)
C43 0.039(5) 0.045(6) 0.027(5) 0.006(4) 0.008(4) 0.003(4)
C44 0.041(5) 0.037(5) 0.038(5) 0.000(4) 0.014(4) 0.008(4)
C45 0.037(5) 0.037(5) 0.031(5) 0.008(4) 0.012(4) 0.008(4)
C46 0.022(4) 0.036(5) 0.025(4) 0.006(3) 0.003(3) 0.002(3)
C51 0.031(5) 0.035(5) 0.021(4) 0.001(3) 0.003(3) -0.003(4)
C52 0.034(5) 0.033(5) 0.034(5) 0.006(4) 0.005(4) -0.003(4)
C53 0.073(8) 0.030(5) 0.035(5) 0.004(4) 0.009(5) -0.003(5)
C54 0.062(7) 0.039(6) 0.038(5) -0.009(4) 0.022(5) -0.024(5)
C55 0.037(5) 0.050(6) 0.040(5) -0.002(4) 0.008(4) -0.014(5)
C56 0.028(5) 0.041(6) 0.040(5) -0.001(4) 0.005(4) -0.009(4)
C61 0.014(4) 0.035(5) 0.038(5) -0.004(4) 0.005(3) 0.004(3)
C62 0.035(5) 0.034(5) 0.045(6) -0.007(4) 0.000(4) -0.002(4)
C63 0.037(6) 0.063(8) 0.045(6) -0.028(5) -0.002(5) 0.002(5)
C64 0.027(5) 0.044(7) 0.091(9) -0.031(6) -0.002(5) 0.001(4)
C65 0.031(5) 0.033(6) 0.097(10) -0.003(6) 0.010(6) 0.000(4)
C66 0.028(5) 0.042(6) 0.049(6) 0.002(4) 0.007(4) 0.000(4)
C71 0.024(4) 0.038(5) 0.014(4) 0.001(3) 0.003(3) 0.003(3)
C72 0.032(5) 0.036(6) 0.030(4) 0.004(4) 0.008(4) 0.000(4)
C73 0.020(4) 0.057(6) 0.026(4) 0.000(4) -0.001(3) 0.006(4)
C74 0.027(5) 0.057(7) 0.033(5) 0.016(4) 0.007(4) 0.014(4)
C75 0.037(5) 0.038(5) 0.038(5) 0.006(4) 0.011(4) 0.002(4)
C76 0.025(4) 0.040(6) 0.024(4) 0.004(4) 0.004(3) 0.004(4)
C81 0.025(5) 0.054(6) 0.043(6) 0.004(5) 0.009(4) 0.002(4)
O82 0.040(4) 0.095(6) 0.039(4) 0.030(4) 0.004(3) 0.005(4)
P10 0.0387(13) 0.0477(15) 0.0235(11) 0.0068(10) 0.0025(10) -0.0076(11)
F11 0.051(3) 0.059(4) 0.034(3) 0.010(3) -0.001(2) -0.001(3)
F12 0.090(5) 0.065(5) 0.061(4) 0.024(3) 0.024(4) 0.027(4)
F13 0.035(3) 0.106(5) 0.031(3) -0.009(3) 0.002(2) 0.006(3)
F14 0.058(4) 0.065(4) 0.042(3) 0.002(3) 0.020(3) -0.008(3)
F15 0.095(5) 0.069(5) 0.044(4) -0.022(3) -0.006(4) -0.014(4)
F16 0.058(4) 0.061(4) 0.085(5) 0.017(4) 0.025(4) -0.013(3)
Cl91 0.057(3) 0.120(4) 0.547(15) -0.165(7) 0.060(5) -0.003(3)
C92 0.118(14) 0.070(11) 0.146(16) -0.018(11) -0.049(12) -0.007(10)
Cl93 0.282(9) 0.081(3) 0.134(5) -0.004(3) -0.058(5) 0.002(4)
Cl94 0.141(4) 0.099(3) 0.090(3) 0.021(2) 0.038(3) 0.033(3)
C95 0.157(17) 0.096(12) 0.066(9) -0.008(9) 0.000(10) 0.063(11)
Cl96 0.174(6) 0.151(6) 0.318(10) -0.137(6) -0.128(7) 0.083(5)
Cl97 0.372(17) 0.384(17) 0.81(3) -0.37(2) 0.41(2) -0.176(14)
C98 0.42(4) 0.36(4) 0.21(3) -0.21(3) -0.02(3) 0.02(3)
Cl99 0.243(12) 0.272(13) 0.46(2) -0.077(14) -0.075(12) -0.065(10)

loop_
_atom_type_symbol
_atom_type_description
_atom_type_scat_dispersion_real
_atom_type_scat_dispersion_imag
_atom_type_scat_source
C C 0.0033 0.0016 'International Tables Vol C Tables 4.2.6.8 and 6.1.1.4'
H H 0 0 'International Tables Vol C Tables 4.2.6.8 and 6.1.1.4'
N N 0.0061 0.0033 'International Tables Vol C Tables 4.2.6.8 and 6.1.1.4'
O O 0.0106 0.006 'International Tables Vol C Tables 4.2.6.8 and 6.1.1.4'
Cl Cl 0.1484 0.1585 'International Tables Vol C Tables 4.2.6.8 and 6.1.1.4'
F F 0.0171 0.0103 'International Tables Vol C Tables 4.2.6.8 and 6.1.1.4'
P P 0.1023 0.0942 'International Tables Vol C Tables 4.2.6.8 and 6.1.1.4'
Ir Ir -1.4442 7.9887 'International Tables Vol C Tables 4.2.6.8 and 6.1.1.4'

loop_
_geom_angle_atom_site_label_1
_geom_angle_atom_site_label_2
_geom_angle_atom_site_label_3
_geom_angle
C81 Ir1 C21 100.8(4)
C81 Ir1 P2 97.6(3)
C21 Ir1 P2 92.9(2)
C81 Ir1 P1 99.6(3)
C21 Ir1 P1 87.6(2)
P2 Ir1 P1 162.44(8)
C81 Ir1 H1 84(3)
C21 Ir1 H1 170(3)
P2 Ir1 H1 95(3)
P1 Ir1 H1 83(3)
C81 Ir1 H2 170(3)
C21 Ir1 H2 89(3)
P2 Ir1 H2 84(3)
P1 Ir1 H2 79(3)
H1 Ir1 H2 86(5)
C51 P1 C41 102.2(4)
C51 P1 C12 101.9(4)
C41 P1 C12 105.0(4)
C51 P1 Ir1 118.5(3)
C41 P1 Ir1 114.3(3)
C12 P1 Ir1 113.1(3)
C71 P2 C61 104.5(4)
C71 P2 C32 101.3(4)
C61 P2 C32 103.5(4)
C71 P2 Ir1 117.9(3)
C61 P2 Ir1 112.2(3)
C32 P2 Ir1 115.7(3)
C2 N1 C5 109.0(7)
C2 N1 C11 125.4(8)
C5 N1 C11 124.7(8)
N3 C2 N1 107.0(8)
N3 C2 C21 125.5(8)
N1 C2 C21 127.0(8)
C2 N3 C4 109.3(7)
C2 N3 C31 124.3(7)
C4 N3 C31 125.2(8)
C5 C4 N3 107.3(9)
C5 C4 H4 126.4
N3 C4 H4 126.4
C4 C5 N1 107.4(8)
C4 C5 H5 126.3
N1 C5 H5 126.3
N1 C11 C12 115.2(7)
N1 C11 H111 108.5
C12 C11 H111 108.5
N1 C11 H112 108.5
C12 C11 H112 108.5
H111 C11 H112 107.5
C11 C12 P1 115.6(6)
C11 C12 H121 108.4
P1 C12 H121 108.4
C11 C12 H122 108.4
P1 C12 H122 108.4
H121 C12 H122 107.4
C2 C21 Ir1 103.9(6)
C2 C21 H211 111
Ir1 C21 H211 111
C2 C21 H212 111
Ir1 C21 H212 111
H211 C21 H212 109
N3 C31 C32 111.1(7)
N3 C31 H311 109.4
C32 C31 H311 109.4
N3 C31 H312 109.4
C32 C31 H312 109.4
H311 C31 H312 108
C31 C32 P2 114.7(6)
C31 C32 H321 108.6
P2 C32 H321 108.6
C31 C32 H322 108.6
P2 C32 H322 108.6
H321 C32 H322 107.6
C46 C41 C42 119.0(8)
C46 C41 P1 123.8(6)
C42 C41 P1 117.2(6)
C43 C42 C41 120.6(8)
C43 C42 H42 119.7
C41 C42 H42 119.7
C42 C43 C44 120.0(8)
C42 C43 H43 120
C44 C43 H43 120
C45 C44 C43 119.7(9)
C45 C44 H44 120.1
C43 C44 H44 120.1
C44 C45 C46 120.9(8)
C44 C45 H45 119.6
C46 C45 H45 119.6
C41 C46 C45 119.8(8)
C41 C46 H46 120.1
C45 C46 H46 120.1
C52 C51 C56 119.1(8)
C52 C51 P1 121.9(7)
C56 C51 P1 119.0(7)
C51 C52 C53 120.5(9)
C51 C52 H52 119.8
C53 C52 H52 119.8
C54 C53 C52 119.9(9)
C54 C53 H53 120.1
C52 C53 H53 120.1
C55 C54 C53 119.8(9)
C55 C54 H54 120.1
C53 C54 H54 120.1
C56 C55 C54 120.8(9)
C56 C55 H55 119.6
C54 C55 H55 119.6
C55 C56 C51 119.9(9)
C55 C56 H56 120
C51 C56 H56 120
C62 C61 C66 117.6(9)
C62 C61 P2 119.0(7)
C66 C61 P2 123.2(7)
C63 C62 C61 121.0(10)
C63 C62 H62 119.5
C61 C62 H62 119.5
C64 C63 C62 120.4(10)
C64 C63 H63 119.8
C62 C63 H63 119.8
C63 C64 C65 120.0(10)
C63 C64 H64 120
C65 C64 H64 120
C66 C65 C64 119.4(11)
C66 C65 H65 120.3
C64 C65 H65 120.3
C65 C66 C61 121.6(10)
C65 C66 H66 119.2
C61 C66 H66 119.2
C76 C71 C72 118.6(8)
C76 C71 P2 120.2(6)
C72 C71 P2 121.0(7)
C73 C72 C71 119.8(8)
C73 C72 H72 120.1
C71 C72 H72 120.1
C74 C73 C72 121.3(8)
C74 C73 H73 119.3
C72 C73 H73 119.3
C73 C74 C75 119.4(8)
C73 C74 H74 120.3
C75 C74 H74 120.3
C76 C75 C74 119.6(9)
C76 C75 H75 120.2
C74 C75 H75 120.2
C75 C76 C71 121.1(8)
C75 C76 H76 119.4
C71 C76 H76 119.4
O82 C81 Ir1 172.6(10)
F12 P10 F16 93.9(4)
F12 P10 F15 92.1(4)
F16 P10 F15 92.2(4)
F12 P10 F13 90.2(4)
F16 P10 F13 89.6(4)
F15 P10 F13 176.9(4)
F12 P10 F14 88.2(4)
F16 P10 F14 177.2(4)
F15 P10 F14 89.6(4)
F13 P10 F14 88.5(3)
F12 P10 F11 177.8(4)
F16 P10 F11 87.9(4)
F15 P10 F11 89.1(4)
F13 P10 F11 88.6(3)
F14 P10 F11 90.0(3)
Cl91 C92 Cl93 104.5(10)
Cl91 C92 H921 110.9
Cl93 C92 H921 110.9
Cl91 C92 H922 110.9
Cl93 C92 H922 110.9
H921 C92 H922 108.9
Cl96 C95 Cl94 116.6(13)
Cl96 C95 H951 108.1
Cl94 C95 H951 108.1
Cl96 C95 H952 108.1
Cl94 C95 H952 108.1
H951 C95 H952 107.3
Cl97 C98 Cl99 125(3)
Cl97 C98 H981 106
Cl99 C98 H981 106
Cl97 C98 H982 106
Cl99 C98 H982 106
H981 C98 H982 106.3

loop_
_geom_bond_atom_site_label_1
_geom_bond_atom_site_label_2
_geom_bond_distance
Ir1 C81 1.921(10)
Ir1 C21 2.234(9)
Ir1 P2 2.307(2)
Ir1 P1 2.308(2)
Ir1 H1 1.70(10)
Ir1 H2 1.54(9)
P1 C51 1.820(9)
P1 C41 1.822(8)
P1 C12 1.828(8)
P2 C71 1.820(8)
P2 C61 1.823(9)
P2 C32 1.840(8)
N1 C2 1.354(10)
N1 C5 1.392(12)
N1 C11 1.449(11)
C2 N3 1.347(11)
C2 C21 1.445(12)
N3 C4 1.391(12)
N3 C31 1.459(10)
C4 C5 1.343(14)
C4 H4 0.95
C5 H5 0.95
C11 C12 1.534(12)
C11 H111 0.99
C11 H112 0.99
C12 H121 0.99
C12 H122 0.99
C21 H211 0.99
C21 H212 0.99
C31 C32 1.537(12)
C31 H311 0.99
C31 H312 0.99
C32 H321 0.99
C32 H322 0.99
C41 C46 1.389(11)
C41 C42 1.395(11)
C42 C43 1.379(13)
C42 H42 0.95
C43 C44 1.388(12)
C43 H43 0.95
C44 C45 1.370(12)
C44 H44 0.95
C45 C46 1.392(12)
C45 H45 0.95
C46 H46 0.95
C51 C52 1.387(12)
C51 C56 1.417(12)
C52 C53 1.397(13)
C52 H52 0.95
C53 C54 1.394(15)
C53 H53 0.95
C54 C55 1.385(14)
C54 H54 0.95
C55 C56 1.379(13)
C55 H55 0.95
C56 H56 0.95
C61 C62 1.386(13)
C61 C66 1.400(13)
C62 C63 1.380(13)
C62 H62 0.95
C63 C64 1.373(17)
C63 H63 0.95
C64 C65 1.386(17)
C64 H64 0.95
C65 C66 1.373(14)
C65 H65 0.95
C66 H66 0.95
C71 C76 1.389(12)
C71 C72 1.398(11)
C72 C73 1.380(12)
C72 H72 0.95
C73 C74 1.367(14)
C73 H73 0.95
C74 C75 1.397(13)
C74 H74 0.95
C75 C76 1.378(12)
C75 H75 0.95
C76 H76 0.95
C81 O82 1.150(11)
P10 F12 1.578(7)
P10 F16 1.584(6)
P10 F15 1.586(6)
P10 F13 1.601(6)
P10 F14 1.603(6)
P10 F11 1.621(6)
Cl91 C92 1.667(19)
C92 Cl93 1.85(2)
C92 H921 0.99
C92 H922 0.99
Cl94 C95 1.675(15)
C95 Cl96 1.646(19)
C95 H951 0.99
C95 H952 0.99
Cl97 C98 1.55(3)
C98 Cl99 1.74(3)
C98 H981 0.99
C98 H982 0.99

loop_
_geom_torsion_atom_site_label_1
_geom_torsion_atom_site_label_2
_geom_torsion_atom_site_label_3
_geom_torsion_atom_site_label_4
_geom_torsion
C81 Ir1 P1 C51 -41.7(4)
C21 Ir1 P1 C51 58.8(4)
P2 Ir1 P1 C51 150.8(4)
C81 Ir1 P1 C41 78.9(4)
C21 Ir1 P1 C41 179.5(4)
P2 Ir1 P1 C41 -88.5(4)
C81 Ir1 P1 C12 -160.9(4)
C21 Ir1 P1 C12 -60.3(4)
P2 Ir1 P1 C12 31.7(4)
C81 Ir1 P2 C71 28.9(4)
C21 Ir1 P2 C71 -72.4(4)
P1 Ir1 P2 C71 -163.6(3)
C81 Ir1 P2 C61 -92.6(4)
C21 Ir1 P2 C61 166.1(4)
P1 Ir1 P2 C61 74.9(4)
C81 Ir1 P2 C32 149.0(5)
C21 Ir1 P2 C32 47.7(4)
P1 Ir1 P2 C32 -43.5(5)
C5 N1 C2 N3 -1.8(10)
C11 N1 C2 N3 -171.5(8)
C5 N1 C2 C21 171.0(9)
C11 N1 C2 C21 1.3(14)
N1 C2 N3 C4 2.1(10)
C21 C2 N3 C4 -170.8(8)
N1 C2 N3 C31 170.1(8)
C21 C2 N3 C31 -2.8(14)
C2 N3 C4 C5 -1.6(10)
C31 N3 C4 C5 -169.5(8)
N3 C4 C5 N1 0.4(11)
C2 N1 C5 C4 0.8(10)
C11 N1 C5 C4 170.6(8)
C2 N1 C11 C12 77.8(11)
C5 N1 C11 C12 -90.4(10)
N1 C11 C12 P1 -78.4(9)
C51 P1 C12 C11 -65.5(7)
C41 P1 C12 C11 -171.8(6)
Ir1 P1 C12 C11 62.8(7)
N3 C2 C21 Ir1 86.5(9)
N1 C2 C21 Ir1 -85.0(9)
C81 Ir1 C21 C2 -175.9(6)
P2 Ir1 C21 C2 -77.6(6)
P1 Ir1 C21 C2 84.8(6)
C2 N3 C31 C32 -86.8(10)
C4 N3 C31 C32 79.4(10)
N3 C31 C32 P2 83.0(8)
C71 P2 C32 C31 74.8(7)
C61 P2 C32 C31 -177.1(6)
Ir1 P2 C32 C31 -54.0(7)
C51 P1 C41 C46 -100.1(7)
C12 P1 C41 C46 6.0(8)
Ir1 P1 C41 C46 130.5(6)
C51 P1 C41 C42 79.1(7)
C12 P1 C41 C42 -174.8(7)
Ir1 P1 C41 C42 -50.3(7)
C46 C41 C42 C43 1.5(13)
P1 C41 C42 C43 -177.8(7)
C41 C42 C43 C44 -1.1(15)
C42 C43 C44 C45 -0.3(15)
C43 C44 C45 C46 1.2(15)
C42 C41 C46 C45 -0.5(12)
P1 C41 C46 C45 178.7(7)
C44 C45 C46 C41 -0.8(14)
C41 P1 C51 C52 -123.1(8)
C12 P1 C51 C52 128.4(8)
Ir1 P1 C51 C52 3.6(9)
C41 P1 C51 C56 55.2(8)
C12 P1 C51 C56 -53.2(8)
Ir1 P1 C51 C56 -178.1(6)
C56 C51 C52 C53 0.1(14)
P1 C51 C52 C53 178.5(7)
C51 C52 C53 C54 0.5(14)
C52 C53 C54 C55 -0.6(15)
C53 C54 C55 C56 0.1(15)
C54 C55 C56 C51 0.6(15)
C52 C51 C56 C55 -0.7(13)
P1 C51 C56 C55 -179.1(7)
C71 P2 C61 C62 -69.5(7)
C32 P2 C61 C62 -175.2(7)
Ir1 P2 C61 C62 59.4(7)
C71 P2 C61 C66 114.7(7)
C32 P2 C61 C66 9.0(8)
Ir1 P2 C61 C66 -116.4(7)
C66 C61 C62 C63 -1.7(13)
P2 C61 C62 C63 -177.7(7)
C61 C62 C63 C64 1.3(15)
C62 C63 C64 C65 0.4(15)
C63 C64 C65 C66 -1.6(15)
C64 C65 C66 C61 1.2(15)
C62 C61 C66 C65 0.5(13)
P2 C61 C66 C65 176.3(7)
C61 P2 C71 C76 153.0(7)
C32 P2 C71 C76 -99.7(7)
Ir1 P2 C71 C76 27.7(7)
C61 P2 C71 C72 -31.4(8)
C32 P2 C71 C72 75.9(7)
Ir1 P2 C71 C72 -156.7(6)
C76 C71 C72 C73 -0.6(12)
P2 C71 C72 C73 -176.3(6)
C71 C72 C73 C74 1.5(13)
C72 C73 C74 C75 -0.5(14)
C73 C74 C75 C76 -1.4(14)
C74 C75 C76 C71 2.3(13)
C72 C71 C76 C75 -1.2(12)
P2 C71 C76 C75 174.5(7)
